data_4317946
loop_
_publ_author_name
'Jiang-Gao Mao'
'Zhike Wang'
'Abraham Clearfield'

_publ_section_title
;
 Synthesis, Characterization, and Crystal Structures of Two Divalent Metal
 Diphosphonates with a Layered and a 3D Network Structure
;
_journal_name_full 'Inorganic Chemistry'
_journal_page_first 2334
_journal_page_last 2340
_journal_paper_doi 10.1021/ic011202e
_journal_volume 41
_journal_year 2002
_chemical_formula_sum 'C6 H16 N2 O12 P4 Zn3'
_chemical_formula_weight 628.20
_chemical_name_systematic
;
  ?
;
_space_group_IT_number 14
_symmetry_cell_setting monoclinic
_symmetry_space_group_name_Hall '-P 2yn'
_symmetry_space_group_name_H-M 'P 1 21/n 1'
_atom_sites_solution_hydrogens geom
_atom_sites_solution_primary direct
_atom_sites_solution_secondary difmap
_audit_creation_method SHELXL-97
_cell_angle_alpha 90.00
_cell_angle_beta 94.597(2)
_cell_angle_gamma 90.00
_cell_formula_units_Z 4
_cell_length_a 7.7788(9)
_cell_length_b 17.0248(19)
_cell_length_c 13.0412(15)
_cell_measurement_temperature 293(2)
_cell_volume 1721.5(3)
_computing_structure_refinement 'SHELXL-97 (Sheldrick, 1997)'
_computing_structure_solution 'SHELXS-97 (Sheldrick, 1990)'
_diffrn_ambient_temperature 293(2)
_diffrn_measured_fraction_theta_full 0.942
_diffrn_measured_fraction_theta_max 0.942
_diffrn_measurement_device_type 'Bruker Smart CCD'
_diffrn_radiation_monochromator graphite
_diffrn_radiation_source 'fine-focus sealed tube'
_diffrn_radiation_type MoK\a
_diffrn_radiation_wavelength 0.71073
_diffrn_reflns_av_R_equivalents 0.0423
_diffrn_reflns_av_sigmaI/netI 0.0411
_diffrn_reflns_limit_h_max 9
_diffrn_reflns_limit_h_min -9
_diffrn_reflns_limit_k_max 22
_diffrn_reflns_limit_k_min -16
_diffrn_reflns_limit_l_max 12
_diffrn_reflns_limit_l_min -17
_diffrn_reflns_number 10632
_diffrn_reflns_theta_full 27.99
_diffrn_reflns_theta_max 27.99
_diffrn_reflns_theta_min 1.97
_diffrn_standards_decay_% <1.0%
_exptl_absorpt_coefficient_mu 4.584
_exptl_absorpt_correction_T_max 0.858
_exptl_absorpt_correction_T_min 0.661
_exptl_absorpt_correction_type psi-scan
_exptl_crystal_colour colorless
_exptl_crystal_density_diffrn 2.424
_exptl_crystal_density_method 'not measured'
_exptl_crystal_description needle
_exptl_crystal_F_000 1248
_exptl_crystal_size_max 0.28
_exptl_crystal_size_mid 0.06
_exptl_crystal_size_min 0.04
_refine_diff_density_max 2.446
_refine_diff_density_min -0.897
_refine_diff_density_rms 0.198
_refine_ls_extinction_method none
_refine_ls_goodness_of_fit_ref 1.085
_refine_ls_hydrogen_treatment mixed
_refine_ls_matrix_type full
_refine_ls_number_parameters 244
_refine_ls_number_reflns 3923
_refine_ls_number_restraints 0
_refine_ls_restrained_S_all 1.085
_refine_ls_R_factor_all 0.0552
_refine_ls_R_factor_gt 0.0434
_refine_ls_shift/su_max 0.001
_refine_ls_shift/su_mean 0.000
_refine_ls_structure_factor_coef Fsqd
_refine_ls_weighting_details 'calc w=1/[\s^2^(Fo^2^)+(0.0686P)^2^+0.0000P] where P=(Fo^2^+2Fc^2^)/3'
_refine_ls_weighting_scheme calc
_refine_ls_wR_factor_gt 0.1047
_refine_ls_wR_factor_ref 0.1124
_reflns_number_gt 3136
_reflns_number_total 3923
_reflns_threshold_expression >2sigma(I)
_cod_data_source_file ic011202e_2.cif
_cod_data_source_block maoc10
_cod_depositor_comments
;
The following automatic conversions were performed:

'_symmetry_cell_setting' value 'Monoclinic' changed to 'monoclinic'
according to the built-in table from CIF Core dictionary named
'cif_core.dic' version 2.4.1 from 2010-06-29.

Automatic conversion script
Id: cif_fix_values 1646 2011-03-28 12:23:43Z adriana 
;
_cod_database_code 4317946

loop_
_symmetry_equiv_pos_as_xyz
'x, y, z'
'-x+1/2, y+1/2, -z+1/2'
'-x, -y, -z'
'x-1/2, -y-1/2, z-1/2'

loop_
_atom_site_label
_atom_site_type_symbol
_atom_site_fract_x
_atom_site_fract_y
_atom_site_fract_z
_atom_site_U_iso_or_equiv
_atom_site_adp_type
_atom_site_occupancy
_atom_site_symmetry_multiplicity
_atom_site_calc_flag
_atom_site_refinement_flags
_atom_site_disorder_assembly
_atom_site_disorder_group
Zn1 Zn 0.18872(6) 0.83422(3) 0.35779(4) 0.01334(13) Uani 1 1 d . . .
Zn2 Zn 0.75478(6) 0.60590(3) 0.27977(4) 0.01362(13) Uani 1 1 d . . .
Zn3 Zn 0.05358(6) 0.80665(3) 0.03129(4) 0.01394(13) Uani 1 1 d . . .
P1 P 0.42095(13) 0.70055(6) 0.29124(8) 0.0133(2) Uani 1 1 d . . .
P2 P -0.06463(13) 0.62732(6) 0.06960(8) 0.0132(2) Uani 1 1 d . . .
P3 P 0.92916(13) 0.93046(6) 0.20360(8) 0.0147(2) Uani 1 1 d . . .
P4 P 0.44989(13) 0.80397(6) -0.03571(8) 0.0126(2) Uani 1 1 d . . .
C1 C 0.2879(5) 0.6263(2) 0.2217(3) 0.0150(8) Uani 1 1 d . . .
H1A H 0.3243 0.5748 0.2469 0.018 Uiso 1 1 calc R . .
H1B H 0.1691 0.6336 0.2374 0.018 Uiso 1 1 calc R . .
C2 C 0.1457(5) 0.5848(2) 0.0498(3) 0.0153(8) Uani 1 1 d . . .
H2A H 0.1470 0.5305 0.0725 0.018 Uiso 1 1 calc R . .
H2B H 0.1615 0.5850 -0.0232 0.018 Uiso 1 1 calc R . .
C3 C 0.4587(5) 0.5934(3) 0.0725(3) 0.0184(9) Uani 1 1 d . . .
H3A H 0.5555 0.6199 0.1073 0.028 Uiso 1 1 calc R . .
H3B H 0.4617 0.6000 -0.0005 0.028 Uiso 1 1 calc R . .
H3C H 0.4639 0.5385 0.0891 0.028 Uiso 1 1 calc R . .
C4 C 0.7371(5) 0.8741(3) 0.2338(3) 0.0185(9) Uani 1 1 d . . .
H4A H 0.7748 0.8208 0.2497 0.022 Uiso 1 1 calc R . .
H4B H 0.6977 0.8960 0.2965 0.022 Uiso 1 1 calc R . .
C5 C 0.6276(5) 0.8293(2) 0.0590(3) 0.0162(8) Uani 1 1 d . . .
H5A H 0.6902 0.7814 0.0778 0.019 Uiso 1 1 calc R . .
H5B H 0.7060 0.8636 0.0260 0.019 Uiso 1 1 calc R . .
C6 C 0.4896(6) 0.9453(2) 0.1377(3) 0.0203(9) Uani 1 1 d . . .
H6A H 0.3934 0.9381 0.0877 0.030 Uiso 1 1 calc R . .
H6B H 0.5677 0.9831 0.1125 0.030 Uiso 1 1 calc R . .
H6C H 0.4490 0.9640 0.2009 0.030 Uiso 1 1 calc R . .
N1 N 0.2946(4) 0.62757(19) 0.1061(3) 0.0134(7) Uani 1 1 d . . .
H11A H 0.2894 0.6786 0.0855 0.016 Uiso 1 1 calc R . .
N2 N 0.5813(4) 0.8685(2) 0.1563(3) 0.0162(7) Uani 1 1 d . . .
H12A H 0.5052 0.8360 0.1846 0.019 Uiso 1 1 calc R . .
O1 O 0.4115(4) 0.67899(17) 0.4031(2) 0.0168(6) Uani 1 1 d . . .
O2 O 0.6017(4) 0.69689(16) 0.2539(2) 0.0152(6) Uani 1 1 d . . .
O3 O 0.3416(4) 0.78175(16) 0.2652(2) 0.0145(6) Uani 1 1 d . . .
O4 O -0.0337(4) 0.71319(16) 0.0986(2) 0.0167(6) Uani 1 1 d . . .
O5 O -0.1713(4) 0.61388(17) -0.0318(2) 0.0190(6) Uani 1 1 d . . .
O6 O -0.1320(4) 0.58023(16) 0.1578(2) 0.0162(6) Uani 1 1 d . . .
O7 O 1.0496(4) 0.92045(17) 0.3009(2) 0.0192(6) Uani 1 1 d . . .
O8 O 1.0039(4) 0.89677(18) 0.1088(2) 0.0222(7) Uani 1 1 d . . .
O9 O 0.8777(4) 1.01525(16) 0.1861(2) 0.0172(6) Uani 1 1 d . . .
O10 O 0.2974(4) 0.77893(17) 0.0254(2) 0.0155(6) Uani 1 1 d . . .
O11 O 0.4100(4) 0.87705(17) -0.0994(2) 0.0186(6) Uani 1 1 d . . .
O12 O 0.5153(4) 0.73594(17) -0.0966(2) 0.0182(6) Uani 1 1 d . . .

loop_
_atom_site_aniso_label
_atom_site_aniso_U_11
_atom_site_aniso_U_22
_atom_site_aniso_U_33
_atom_site_aniso_U_23
_atom_site_aniso_U_13
_atom_site_aniso_U_12
Zn1 0.0134(2) 0.0136(2) 0.0130(2) -0.00012(17) 0.00050(18) -0.00001(17)
Zn2 0.0139(2) 0.0136(2) 0.0133(2) -0.00017(17) 0.00067(18) 0.00006(17)
Zn3 0.0135(2) 0.0152(2) 0.0130(2) -0.00087(17) 0.00058(18) 0.00046(17)
P1 0.0136(5) 0.0142(5) 0.0119(5) -0.0007(4) 0.0001(4) -0.0001(4)
P2 0.0121(5) 0.0141(5) 0.0133(5) 0.0007(4) 0.0005(4) 0.0001(4)
P3 0.0155(5) 0.0128(5) 0.0152(5) -0.0015(4) -0.0018(4) 0.0013(4)
P4 0.0122(5) 0.0133(5) 0.0122(5) 0.0000(4) 0.0002(4) 0.0006(4)
C1 0.0139(19) 0.0165(19) 0.014(2) 0.0025(15) -0.0010(16) -0.0041(15)
C2 0.0152(19) 0.018(2) 0.0130(19) -0.0008(16) 0.0022(16) -0.0020(16)
C3 0.0138(19) 0.025(2) 0.017(2) -0.0009(17) 0.0049(16) 0.0003(16)
C4 0.018(2) 0.020(2) 0.016(2) 0.0018(16) -0.0035(17) -0.0027(16)
C5 0.0161(19) 0.019(2) 0.0124(19) -0.0018(16) -0.0016(16) 0.0013(16)
C6 0.020(2) 0.018(2) 0.023(2) -0.0039(17) -0.0016(18) 0.0046(16)
N1 0.0149(16) 0.0120(16) 0.0134(16) -0.0001(13) 0.0016(13) -0.0003(13)
N2 0.0151(16) 0.0138(16) 0.0198(18) -0.0005(14) 0.0018(14) -0.0030(13)
O1 0.0158(14) 0.0205(15) 0.0136(14) 0.0004(11) -0.0026(12) -0.0017(11)
O2 0.0110(14) 0.0153(14) 0.0195(15) 0.0013(11) 0.0020(12) 0.0011(10)
O3 0.0168(14) 0.0130(13) 0.0140(14) 0.0008(11) 0.0029(11) 0.0020(11)
O4 0.0145(14) 0.0153(14) 0.0204(15) -0.0001(12) 0.0018(12) 0.0006(11)
O5 0.0169(15) 0.0219(15) 0.0175(16) -0.0002(12) -0.0023(12) 0.0004(12)
O6 0.0174(14) 0.0157(14) 0.0159(14) 0.0005(11) 0.0040(12) -0.0004(11)
O7 0.0225(15) 0.0154(14) 0.0187(15) -0.0010(12) -0.0047(12) 0.0014(12)
O8 0.0251(17) 0.0224(16) 0.0194(16) -0.0063(13) 0.0047(13) 0.0009(12)
O9 0.0189(14) 0.0140(14) 0.0185(15) 0.0014(11) 0.0000(12) 0.0042(11)
O10 0.0127(13) 0.0187(14) 0.0157(14) 0.0002(11) 0.0040(11) 0.0017(11)
O11 0.0184(15) 0.0177(15) 0.0190(15) 0.0019(12) -0.0026(12) -0.0019(12)
O12 0.0167(14) 0.0193(15) 0.0187(15) -0.0047(12) 0.0027(12) 0.0034(11)

loop_
_atom_type_symbol
_atom_type_description
_atom_type_scat_dispersion_real
_atom_type_scat_dispersion_imag
_atom_type_scat_source
C C 0.0033 0.0016 'International Tables Vol C Tables 4.2.6.8 and 6.1.1.4'
H H 0.0000 0.0000 'International Tables Vol C Tables 4.2.6.8 and 6.1.1.4'
N N 0.0061 0.0033 'International Tables Vol C Tables 4.2.6.8 and 6.1.1.4'
O O 0.0106 0.0060 'International Tables Vol C Tables 4.2.6.8 and 6.1.1.4'
P P 0.1023 0.0942 'International Tables Vol C Tables 4.2.6.8 and 6.1.1.4'
Zn Zn 0.2839 1.4301 'International Tables Vol C Tables 4.2.6.8 and 6.1.1.4'

loop_
_geom_angle_atom_site_label_1
_geom_angle_atom_site_label_2
_geom_angle_atom_site_label_3
_geom_angle
_geom_angle_site_symmetry_1
_geom_angle_site_symmetry_3
_geom_angle_publ_flag
O12 Zn1 O7 101.77(13) 4_576 1_455 ?
O12 Zn1 O5 114.58(13) 4_576 4_676 ?
O7 Zn1 O5 101.63(12) 1_455 4_676 ?
O12 Zn1 O3 112.23(12) 4_576 . ?
O7 Zn1 O3 117.02(12) 1_455 . ?
O5 Zn1 O3 109.24(12) 4_676 . ?
O9 Zn2 O11 104.06(13) 2_645 4_676 ?
O9 Zn2 O6 107.27(12) 2_645 1_655 ?
O11 Zn2 O6 114.25(13) 4_676 1_655 ?
O9 Zn2 O2 110.05(12) 2_645 . ?
O11 Zn2 O2 110.64(12) 4_676 . ?
O6 Zn2 O2 110.30(12) 1_655 . ?
O8 Zn3 O1 103.34(13) 1_455 4_575 ?
O8 Zn3 O10 117.07(13) 1_455 . ?
O1 Zn3 O10 118.76(12) 4_575 . ?
O8 Zn3 O4 108.97(13) 1_455 . ?
O1 Zn3 O4 107.04(13) 4_575 . ?
O10 Zn3 O4 101.10(12) . . ?
O1 P1 O2 114.55(17) . . ?
O1 P1 O3 112.41(16) . . ?
O2 P1 O3 109.23(16) . . ?
O1 P1 C1 103.98(17) . . ?
O2 P1 C1 108.24(17) . . ?
O3 P1 C1 108.06(18) . . ?
O5 P2 O4 115.10(17) . . ?
O5 P2 O6 112.26(17) . . ?
O4 P2 O6 111.91(16) . . ?
O5 P2 C2 104.49(18) . . ?
O4 P2 C2 106.86(17) . . ?
O6 P2 C2 105.27(18) . . ?
O9 P3 O8 110.59(18) . . ?
O9 P3 O7 111.72(17) . . ?
O8 P3 O7 112.67(18) . . ?
O9 P3 C4 108.67(18) . . ?
O8 P3 C4 110.27(19) . . ?
O7 P3 C4 102.60(18) . . ?
O11 P4 O12 113.79(17) . . ?
O11 P4 O10 112.23(17) . . ?
O12 P4 O10 111.35(16) . . ?
O11 P4 C5 106.71(18) . . ?
O12 P4 C5 105.47(18) . . ?
O10 P4 C5 106.68(18) . . ?
N1 C1 P1 114.9(3) . . ?
N1 C2 P2 113.7(3) . . ?
N2 C4 P3 120.5(3) . . ?
N2 C5 P4 117.1(3) . . ?
C3 N1 C2 108.0(3) . . ?
C3 N1 C1 112.6(3) . . ?
C2 N1 C1 113.0(3) . . ?
C6 N2 C5 113.1(3) . . ?
C6 N2 C4 113.4(3) . . ?
C5 N2 C4 111.0(3) . . ?
P1 O1 Zn3 136.98(18) . 4_676 ?
P1 O2 Zn2 122.55(16) . . ?
P1 O3 Zn1 121.40(16) . . ?
P2 O4 Zn3 136.00(18) . . ?
P2 O5 Zn1 143.97(19) . 4_575 ?
P2 O6 Zn2 135.10(18) . 1_455 ?
P3 O7 Zn1 133.67(18) . 1_655 ?
P3 O8 Zn3 147.9(2) . 1_655 ?
P3 O9 Zn2 150.51(19) . 2_655 ?
P4 O10 Zn3 137.76(18) . . ?
P4 O11 Zn2 131.24(18) . 4_575 ?
P4 O12 Zn1 155.0(2) . 4_675 ?

loop_
_geom_bond_atom_site_label_1
_geom_bond_atom_site_label_2
_geom_bond_distance
_geom_bond_site_symmetry_2
_geom_bond_publ_flag
Zn1 O12 1.931(3) 4_576 ?
Zn1 O7 1.936(3) 1_455 ?
Zn1 O5 1.947(3) 4_676 ?
Zn1 O3 1.975(3) . ?
Zn2 O9 1.927(3) 2_645 ?
Zn2 O11 1.929(3) 4_676 ?
Zn2 O6 1.929(3) 1_655 ?
Zn2 O2 1.966(3) . ?
Zn3 O8 1.894(3) 1_455 ?
Zn3 O1 1.944(3) 4_575 ?
Zn3 O10 1.962(3) . ?
Zn3 O4 1.965(3) . ?
P1 O1 1.512(3) . ?
P1 O2 1.526(3) . ?
P1 O3 1.541(3) . ?
P1 C1 1.828(4) . ?
P2 O5 1.521(3) . ?
P2 O4 1.524(3) . ?
P2 O6 1.529(3) . ?
P2 C2 1.826(4) . ?
P3 O9 1.511(3) . ?
P3 O8 1.520(3) . ?
P3 O7 1.525(3) . ?
P3 C4 1.845(4) . ?
P4 O11 1.514(3) . ?
P4 O12 1.515(3) . ?
P4 O10 1.541(3) . ?
P4 C5 1.830(4) . ?
C1 N1 1.513(5) . ?
C2 N1 1.508(5) . ?
C3 N1 1.499(5) . ?
C4 N2 1.517(5) . ?
C5 N2 1.503(5) . ?
C6 N2 1.501(5) . ?
O1 Zn3 1.944(3) 4_676 ?
O5 Zn1 1.946(3) 4_575 ?
O6 Zn2 1.929(3) 1_455 ?
O7 Zn1 1.936(3) 1_655 ?
O8 Zn3 1.894(3) 1_655 ?
O9 Zn2 1.927(3) 2_655 ?
O11 Zn2 1.929(3) 4_575 ?
O12 Zn1 1.931(3) 4_675 ?
